data_1000471
loop_
_publ_author_name
'Mercier, N'
'Leblanc, M'

_publ_section_title
;
Crystal growth and structures of rare earth fluorocarbonates: I.
Structures of Ba Sm (C O3)2 F and Ba3 La2 (C O3)5 F2: revision of the
corresponding huanghoite and cebaite type structures
;
_journal_coden_ASTM EJSCE5
_journal_name_full
;
European Journal of Solid State Inorganic Chemistry
;
_journal_page_first 195
_journal_page_last 205
_journal_volume 30
_journal_year 1993
_chemical_compound_source synthetic
_chemical_formula_structural 'Ba3 La2 (C O3)5 F2'
_chemical_formula_sum 'C5 Ba3 F2 La2 O15'
_chemical_name_mineral 'Cebaite (La)'
_chemical_name_systematic
;
Tribarium dilanthanum pentakis(carbonate) difluoride
;
_space_group_IT_number 12
_symmetry_cell_setting monoclinic
_symmetry_Int_Tables_number 12
_symmetry_space_group_name_Hall '-C 2y'
_symmetry_space_group_name_H-M 'C 1 2/m 1'
_cell_angle_alpha 90
_cell_angle_beta 94.96(3)
_cell_angle_gamma 90
_cell_formula_units_Z 4
_cell_length_a 21.47198(600)
_cell_length_b 5.098(2)
_cell_length_c 13.325(3)
_cell_volume 1453.1
_refine_ls_R_factor_all 0.022
_cod_original_formula_sum 'Ba3 F2 La2 O15'
_cod_database_code 1000471

loop_
_symmetry_equiv_pos_as_xyz
x,y,z
x,-y,z
-x,-y,-z
-x,y,-z
1/2+x,1/2+y,z
1/2+x,1/2-y,z
1/2-x,1/2-y,-z
1/2-x,1/2+y,-z

loop_
_atom_site_aniso_label
_atom_site_aniso_U_11
_atom_site_aniso_U_12
_atom_site_aniso_U_13
_atom_site_aniso_U_22
_atom_site_aniso_U_23
_atom_site_aniso_U_33
Ba1 0.0148(2) 0. 0.0013(1) 0.0129(2) 0. 0.0083(2)
Ba2 0.0071(1) 0. -0.0001(1) 0.0073(2) 0. 0.0100(1)
Ba3 0.0101(2) 0. -0.0009(1) 0.0089(2) 0. 0.0108(2)
Ba4 0.0082(1) 0. 0.0001(1) 0.0095(1) 0. 0.0081(1)
La1 0.0057(1) 0. -0.0001(1) 0.0052(1) 0. 0.0074(1)
La2 0.0055(1) 0. -0.0001(1) 0.0051(1) 0. 0.0073(1)
F1 0.0200(15) 0. 0.0026(12) 0.0173(18) 0. 0.0143(14)
F2 0.0139(13) 0. 0.0017(11) 0.0232(19) 0. 0.0122(14)
O1 0.0093(9) -0.0020(8) -0.0005(8) 0.0073(11) -0.0002(9) 0.0160(11)
O2 0.0206(12) -0.0064(10) -0.0010(9) 0.0098(13) -0.0019(10) 0.0145(11)
O3 0.0070(14) 0. -0.0023(12) 0.0212(22) 0. 0.0164(17)
O4 0.0129(10) 0.0010(9) -0.0027(9) 0.0061(12) 0.0001(11) 0.0218(12)
O5 0.0077(14) 0. 0.0011(13) 0.0242(23) 0. 0.0155(17)
O6 0.0062(13) 0. -0.0013(11) 0.0134(18) 0. 0.0140(16)
O7 0.0141(10) -0.0038(9) 0.0014(8) 0.0124(12) -0.0023(10) 0.0129(10)
O8 0.0104(14) 0. -0.0045(13) 0.0107(18) 0. 0.0177(17)
O9 0.0109(10) -0.0013(8) -0.0017(8) 0.0082(12) -0.0016(10) 0.0176(11)
O10 0.0116(15) 0. -0.0007(13) 0.0167(20) 0. 0.0157(17)
C1 0.0064(16) 0. 0.0012(13) 0.0084(20) 0. 0.0083(17)
C2 0.0097(18) 0. -0.0022(15) 0.0083(20) 0. 0.0096(19)
C3 0.0090(17) 0. -0.0008(13) 0.0077(21) 0. 0.0077(16)
C4 0.0091(17) 0. -0.0004(14) 0.0080(21) 0. 0.0110(19)
C5 0.0101(18) 0. 0.0017(15) 0.0098(21) 0. 0.0082(19)

loop_
_atom_site_label
_atom_site_type_symbol
_atom_site_symmetry_multiplicity
_atom_site_Wyckoff_symbol
_atom_site_fract_x
_atom_site_fract_y
_atom_site_fract_z
_atom_site_occupancy
_atom_site_attached_hydrogens
_atom_site_calc_flag
Ba1 Ba2+ 2 a 0. 0. 0. 1. 0 d
Ba2 Ba2+ 4 i 0.1926(1) 0. 0.6005(1) 1. 0 d
Ba3 Ba2+ 2 d 0. 0.5 0.5 1. 0 d
Ba4 Ba2+ 4 i 0.3134(1) 0. 0.9049(1) 1. 0 d
La1 La3+ 4 i 0.1053(1) 0. 0.2880(1) 1. 0 d
La2 La3+ 4 i 0.4000(1) 0. 0.1851(1) 1. 0 d
F1 F1- 4 i 0.1259(2) 0. 0.1121(3) 1. 0 d
F2 F1- 4 i 0.4268(2) 0. 0.0141(2) 1. 0 d
O1 O2- 8 j 0.0127(1) 0.2815(6) 0.1863(2) 1. 0 d
O2 O2- 8 j 0.1213(1) 0.2810(6) 0.4425(2) 1. 0 d
O3 O2- 4 i 0.0097(2) 0. 0.3871(3) 1. 0 d
O4 O2- 8 j 0.2159(1) 0.2170(6) 0.2753(2) 1. 0 d
O5 O2- 4 i 0.3063(2) 0. 0.2812(3) 1. 0 d
O6 O2- 4 i 0.4005(2) 0. 0.7666(3) 1. 0 d
O7 O2- 8 j 0.0779(1) 0.2193(6) 0.6579(2) 1. 0 d
O8 O2- 4 i 0.1030(2) 0. 0.8687(3) 1. 0 d
O9 O2- 8 j 0.1897(1) 0.2205(6) 0.9172(2) 1. 0 d
O10 O2- 4 i 0.2940(2) 0. 0.4967(3) 1. 0 d
C1 C4+ 4 i 0.5416(2) 0. 0.1997(3) 1. 0 d
C2 C4+ 4 i 0.2467(2) 0. 0.2757(4) 1. 0 d
C3 C4+ 4 i 0.0486(2) 0. 0.6452(4) 1. 0 d
C4 C4+ 4 i 0.1612(2) 0. 0.9036(4) 1. 0 d
C5 C4+ 4 i 0.3496(2) 0. 0.5397(4) 1. 0 d

loop_
_atom_type_symbol
_atom_type_oxidation_number
Ba2+ 2.000
La3+ 3.000
F1- -1.000
O2- -2.000
C4+ 4.000
